data_7704258
loop_
_publ_author_name
'Mikhalyova, Elena A.'
'Zeller, Matthias'
'Jasinski, Jerry P.'
'Butcher, Raymond J.'
'Carrella, Luca M.'
'Sedykh, Alexander E.'
'Gavrilenko, Konstantin S.'
'Smola, Sergey S.'
'Frasso, Michael'
'Cazorla, Sebastian Calderon'
'Perera, Kuluni'
'Shi, Anni'
'Ranjbar, Habib G.'
'Smith, Casey'
'Deac, Alexandru'
'Liu, Youlin'
'McGee, Sean M.'
'Dotsenko, Vladimir P.'
'Kumke, Michael U.'
'M\"uller-Buschbaum, Klaus'
'Rentschler, Eva'
'Addison, Anthony W.'
'Pavlishchuk, Vitaly V.'

_publ_section_title
;
 Combination of single-molecule magnet behaviour and luminescence
 properties in a new series of lanthanide complexes with
 tris(pyrazolyl)borate and oligo(\b-diketonate) ligands.
;
_journal_issue 23
_journal_name_full 'Dalton transactions (Cambridge, England : 2003)'
_journal_page_first 7774
_journal_page_last 7789
_journal_paper_doi 10.1039/d0dt00600a
_journal_volume 49
_journal_year 2020
_chemical_formula_moiety '2(C46 H52 B4 Gd2 N24 O4), 7(C7 H8)'
_chemical_formula_sum 'C141 H160 B8 Gd4 N48 O8'
_chemical_formula_weight 3370.64
_space_group_crystal_system triclinic
_space_group_IT_number 2
_space_group_name_Hall '-P 1'
_space_group_name_H-M_alt 'P -1'
_atom_sites_solution_hydrogens geom
_atom_sites_solution_primary direct
_atom_sites_solution_secondary difmap
_audit_creation_method SHELXL-2018/3
_audit_update_record
;
2020-01-23 deposited with the CCDC.	2020-04-30 downloaded from the CCDC.
;
_cell_angle_alpha 66.9030(10)
_cell_angle_beta 69.9110(10)
_cell_angle_gamma 69.3380(10)
_cell_formula_units_Z 1
_cell_length_a 15.3014(8)
_cell_length_b 16.0243(8)
_cell_length_c 19.0473(9)
_cell_measurement_reflns_used 9888
_cell_measurement_temperature 150(2)
_cell_measurement_theta_max 30.5553
_cell_measurement_theta_min 2.9651
_cell_volume 3903.9(3)
_computing_cell_refinement 'SAINT V8.37A (Bruker, 2016)'
_computing_data_collection 'Apex3 v2016.9-0 (Bruker, 2016)'
_computing_data_reduction 'SAINT V8.37A (Bruker, 2016)'
_computing_structure_refinement
;  
SHELXL-2018/3 (Sheldrick, 2015, 2018), 
SHELXLE Rev909 (H\"ubschle et al., 2011)
;
_computing_structure_solution 'SHELXS-97 (Sheldrick, 2008)'
_diffrn_ambient_temperature 150(2)
_diffrn_measured_fraction_theta_full 0.992
_diffrn_measured_fraction_theta_max 0.989
_diffrn_measurement_device_type 'Bruker AXS D8 Quest CMOS diffractometer'
_diffrn_measurement_method 'omega and phi scans'
_diffrn_radiation_monochromator 'Triumph curved graphite crystal'
_diffrn_radiation_type MoK\a
_diffrn_radiation_wavelength 0.71073
_diffrn_reflns_av_R_equivalents 0.0218
_diffrn_reflns_av_unetI/netI 0.0165
_diffrn_reflns_Laue_measured_fraction_full 0.992
_diffrn_reflns_Laue_measured_fraction_max 0.989
_diffrn_reflns_limit_h_max 21
_diffrn_reflns_limit_h_min -21
_diffrn_reflns_limit_k_max 22
_diffrn_reflns_limit_k_min -22
_diffrn_reflns_limit_l_max 27
_diffrn_reflns_limit_l_min -27
_diffrn_reflns_number 163618
_diffrn_reflns_point_group_measured_fraction_full 0.992
_diffrn_reflns_point_group_measured_fraction_max 0.989
_diffrn_reflns_theta_full 25.242
_diffrn_reflns_theta_max 30.592
_diffrn_reflns_theta_min 3.270
_diffrn_source 'sealed tube X-ray source'
_exptl_absorpt_coefficient_mu 1.746
_exptl_absorpt_correction_T_max 0.7461
_exptl_absorpt_correction_T_min 0.6335
_exptl_absorpt_correction_type multi-scan
_exptl_absorpt_process_details
;
SADABS 2016/2: Krause, L., Herbst-Irmer, R., Sheldrick G.M. & Stalke D. (2015). J. Appl. Cryst. 48 3-10.
;
_exptl_crystal_colour Colorless
_exptl_crystal_density_diffrn 1.434
_exptl_crystal_description Plate
_exptl_crystal_F_000 1702
_exptl_crystal_size_max 0.360
_exptl_crystal_size_mid 0.190
_exptl_crystal_size_min 0.110
_refine_diff_density_max 2.447
_refine_diff_density_min -1.279
_refine_diff_density_rms 0.106
_refine_ls_extinction_coef 0.00421(15)
_refine_ls_extinction_expression Fc^*^=kFc[1+0.001xFc^2^\l^3^/sin(2\q)]^-1/4^
_refine_ls_extinction_method 'SHELXL-2018/3 (Sheldrick 2018)'
_refine_ls_goodness_of_fit_ref 1.208
_refine_ls_hydrogen_treatment constr
_refine_ls_matrix_type full
_refine_ls_number_parameters 1110
_refine_ls_number_reflns 23731
_refine_ls_number_restraints 643
_refine_ls_restrained_S_all 1.209
_refine_ls_R_factor_all 0.0379
_refine_ls_R_factor_gt 0.0312
_refine_ls_shift/su_max 0.004
_refine_ls_shift/su_mean 0.000
_refine_ls_structure_factor_coef Fsqd
_refine_ls_weighting_details 'w=1/[\s^2^(Fo^2^)+(0.0155P)^2^+8.2936P] where P=(Fo^2^+2Fc^2^)/3'
_refine_ls_weighting_scheme calc
_refine_ls_wR_factor_gt 0.0700
_refine_ls_wR_factor_ref 0.0757
_reflns_Friedel_coverage 0.000
_reflns_number_gt 21152
_reflns_number_total 23731
_reflns_threshold_expression 'I > 2\s(I)'
_cod_data_source_file d0dt00600a4.cif
_cod_data_source_block LM250118b_0m
_cod_depositor_comments 'Adding full bibliography for 7704247--7704266.cif.'
_cod_database_code 7704258
_shelx_shelxl_version_number 2018/3
_shelx_space_group_comment
;
The symmetry employed for this shelxl refinement is uniquely defined
by the following loop, which should always be used as a source of
symmetry information in preference to the above space-group names.
They are only intended as comments.
;
_shelx_estimated_absorpt_t_min 0.572
_shelx_estimated_absorpt_t_max 0.831

loop_
_space_group_symop_operation_xyz
'x, y, z'
'-x, -y, -z'

loop_
_atom_site_label
_atom_site_type_symbol
_atom_site_fract_x
_atom_site_fract_y
_atom_site_fract_z
_atom_site_U_iso_or_equiv
_atom_site_adp_type
_atom_site_occupancy
_atom_site_site_symmetry_order
_atom_site_calc_flag
_atom_site_refinement_flags_posn
_atom_site_refinement_flags_adp
_atom_site_refinement_flags_occupancy
_atom_site_disorder_assembly
_atom_site_disorder_group
Gd1 Gd 0.80337(2) 0.71183(2) 0.08879(2) 0.01434(3) Uani 1 1 d . . . . .
Gd2 Gd 0.72175(2) 0.52163(2) 0.62010(2) 0.01718(3) Uani 1 1 d . . . . .
O1 O 0.82258(12) 0.57695(13) 0.50213(10) 0.0238(3) Uani 1 1 d . . . . .
O2 O 0.67225(12) 0.51226(13) 0.52257(9) 0.0235(3) Uani 1 1 d . . . . .
O3 O 0.70789(12) 0.73718(12) 0.20514(10) 0.0227(3) Uani 1 1 d . . . . .
O4 O 0.86718(11) 0.59367(12) 0.18833(9) 0.0200(3) Uani 1 1 d . . . . .
N1 N 0.56443(16) 0.64628(17) 0.61042(14) 0.0300(5) Uani 1 1 d . . . . .
N2 N 0.52920(18) 0.71274(18) 0.64788(15) 0.0353(5) Uani 1 1 d . . . . .
N3 N 0.58558(16) 0.62810(18) 0.77206(14) 0.0299(5) Uani 1 1 d . . . . .
N4 N 0.62685(16) 0.54284(17) 0.75979(13) 0.0275(4) Uani 1 1 d . . . . .
N5 N 0.68298(19) 0.72837(19) 0.65843(16) 0.0370(5) Uani 1 1 d . . . . .
N6 N 0.74910(17) 0.66628(17) 0.62136(14) 0.0312(5) Uani 1 1 d . . . . .
N7 N 0.82856(15) 0.44121(16) 0.71445(12) 0.0241(4) Uani 1 1 d . . . . .
N8 N 0.84329(15) 0.34783(17) 0.75434(12) 0.0271(4) Uani 1 1 d . . . . .
N9 N 0.70213(16) 0.30394(16) 0.74622(12) 0.0267(4) Uani 1 1 d . . . . .
N10 N 0.65303(15) 0.38653(15) 0.70308(12) 0.0242(4) Uani 1 1 d . . . . .
N11 N 0.85909(16) 0.28874(16) 0.64589(13) 0.0275(4) Uani 1 1 d . . . . .
N12 N 0.84102(16) 0.37317(15) 0.58990(12) 0.0259(4) Uani 1 1 d . . . . .
N13 N 0.88428(15) 0.80816(14) 0.11737(12) 0.0224(4) Uani 1 1 d . . . . .
N14 N 0.95664(15) 0.84671(14) 0.06327(12) 0.0224(4) Uani 1 1 d . . . . .
N15 N 0.82639(14) 0.85888(14) -0.03014(12) 0.0219(4) Uani 1 1 d . . . . .
N16 N 0.91215(15) 0.88245(14) -0.06139(12) 0.0223(4) Uani 1 1 d . . . . .
N17 N 0.97802(14) 0.66889(14) 0.02939(11) 0.0193(3) Uani 1 1 d . . . . .
N18 N 1.03343(14) 0.73092(15) -0.01357(12) 0.0216(4) Uani 1 1 d . . . . .
N19 N 0.74397(14) 0.66064(15) -0.04968(12) 0.0226(4) Uani 1 1 d . . . . .
N20 N 0.81755(14) 0.67612(15) -0.03566(12) 0.0214(4) Uani 1 1 d . . . . .
N21 N 0.59971(14) 0.75307(14) 0.02637(12) 0.0214(4) Uani 1 1 d . . . . .
N22 N 0.63908(14) 0.78655(14) 0.06077(12) 0.0202(4) Uani 1 1 d . . . . .
N23 N 0.66367(14) 0.58027(14) 0.08834(12) 0.0215(4) Uani 1 1 d . . . . .
N24 N 0.72345(14) 0.57865(14) 0.12832(12) 0.0213(4) Uani 1 1 d . . . . .
C1 C 0.4988(2) 0.6602(3) 0.57263(19) 0.0404(7) Uani 1 1 d . . . . .
H1 H 0.504712 0.623965 0.541206 0.048 Uiso 1 1 calc R U . . .
C2 C 0.4210(3) 0.7347(3) 0.5854(3) 0.0606(11) Uani 1 1 d . . . . .
H2 H 0.364905 0.758628 0.565579 0.073 Uiso 1 1 calc R U . . .
C3 C 0.4431(3) 0.7661(3) 0.6332(3) 0.0547(10) Uani 1 1 d . . . . .
H3 H 0.404139 0.817044 0.652713 0.066 Uiso 1 1 calc R U . . .
C4 C 0.7223(3) 0.7944(3) 0.6513(3) 0.0598(11) Uani 1 1 d . . . . .
H4 H 0.690685 0.845623 0.671786 0.072 Uiso 1 1 calc R U . . .
C5 C 0.8168(3) 0.7757(3) 0.6090(3) 0.0644(13) Uani 1 1 d . . . . .
H5 H 0.862852 0.810083 0.595432 0.077 Uiso 1 1 calc R U . . .
C6 C 0.8295(2) 0.6958(3) 0.5910(2) 0.0422(7) Uani 1 1 d . . . . .
H6 H 0.887336 0.666158 0.561094 0.051 Uiso 1 1 calc R U . . .
C7 C 0.56281(19) 0.6167(3) 0.84991(17) 0.0351(6) Uani 1 1 d . . . . .
H7 H 0.533726 0.665672 0.873217 0.042 Uiso 1 1 calc R U . . .
C8 C 0.5884(2) 0.5233(3) 0.88957(16) 0.0349(6) Uani 1 1 d . . . . .
H8 H 0.581240 0.494463 0.944648 0.042 Uiso 1 1 calc R U . . .
C9 C 0.62755(19) 0.4797(2) 0.83087(15) 0.0318(5) Uani 1 1 d . . . . .
H9 H 0.651490 0.413933 0.840281 0.038 Uiso 1 1 calc R U . . .
C10 C 0.86258(19) 0.4770(2) 0.74913(16) 0.0312(5) Uani 1 1 d . . . . .
H10 H 0.861139 0.541435 0.733658 0.037 Uiso 1 1 calc R U . . .
C11 C 0.9004(2) 0.4081(3) 0.81069(17) 0.0411(7) Uani 1 1 d . . . . .
H11 H 0.929191 0.415294 0.844218 0.049 Uiso 1 1 calc R U . . .
C12 C 0.8866(2) 0.3278(2) 0.81206(16) 0.0376(7) Uani 1 1 d . . . . .
H12 H 0.904655 0.267408 0.847935 0.045 Uiso 1 1 calc R U . . .
C13 C 0.56056(19) 0.3836(2) 0.72659(16) 0.0308(5) Uani 1 1 d . . . . .
H13 H 0.509814 0.432291 0.706361 0.037 Uiso 1 1 calc R U . . .
C14 C 0.5492(2) 0.2993(2) 0.78477(18) 0.0389(7) Uani 1 1 d . . . . .
H14 H 0.491398 0.279483 0.811128 0.047 Uiso 1 1 calc R U . . .
C15 C 0.6402(2) 0.2512(2) 0.79552(17) 0.0364(6) Uani 1 1 d . . . . .
H15 H 0.656786 0.190626 0.831719 0.044 Uiso 1 1 calc R U . . .
C16 C 0.9176(2) 0.2224(2) 0.6129(2) 0.0401(7) Uani 1 1 d . . . . .
H16 H 0.940401 0.158224 0.640216 0.048 Uiso 1 1 calc R U . . .
C17 C 0.9392(3) 0.2633(2) 0.5325(2) 0.0448(8) Uani 1 1 d . . . . .
H17 H 0.978759 0.233963 0.493568 0.054 Uiso 1 1 calc R U . . .
C18 C 0.8899(2) 0.3577(2) 0.52121(16) 0.0341(6) Uani 1 1 d . . . . .
H18 H 0.891040 0.404455 0.471398 0.041 Uiso 1 1 calc R U . . .
C19 C 0.9025(2) 0.6546(2) 0.37635(15) 0.0323(6) Uani 1 1 d . . . . .
H19A H 0.915198 0.653656 0.322561 0.048 Uiso 1 1 calc R U . . .
H19B H 0.961639 0.623727 0.395155 0.048 Uiso 1 1 calc R U . . .
H19C H 0.880219 0.719633 0.377044 0.048 Uiso 1 1 calc R U . . .
C20 C 0.82594(16) 0.60322(17) 0.42919(13) 0.0203(4) Uani 1 1 d . . . . .
C21 C 0.76495(16) 0.58542(17) 0.39777(13) 0.0198(4) Uani 1 1 d . . . . .
C22 C 0.69432(16) 0.53597(17) 0.44807(13) 0.0209(4) Uani 1 1 d . . . . .
C23 C 0.6375(2) 0.5077(2) 0.41355(16) 0.0360(6) Uani 1 1 d . . . . .
H23A H 0.573103 0.550427 0.415624 0.054 Uiso 1 1 calc R U . . .
H23B H 0.632139 0.443469 0.443913 0.054 Uiso 1 1 calc R U . . .
H23C H 0.670620 0.510880 0.358796 0.054 Uiso 1 1 calc R U . . .
C24 C 0.77456(16) 0.62012(16) 0.31058(12) 0.0195(4) Uani 1 1 d . . . . .
C25 C 0.6281(2) 0.7532(2) 0.33044(17) 0.0432(8) Uani 1 1 d . . . . .
H25A H 0.615910 0.820765 0.303062 0.065 Uiso 1 1 calc R U . . .
H25B H 0.646849 0.739617 0.378848 0.065 Uiso 1 1 calc R U . . .
H25C H 0.569563 0.732811 0.343460 0.065 Uiso 1 1 calc R U . . .
C26 C 0.70801(17) 0.70148(17) 0.27803(13) 0.0215(4) Uani 1 1 d . . . . .
C27 C 0.84849(16) 0.56868(16) 0.26269(13) 0.0187(4) Uani 1 1 d . . . . .
C28 C 0.91000(19) 0.47538(18) 0.30088(14) 0.0273(5) Uani 1 1 d . . . . .
H28A H 0.953264 0.446224 0.260560 0.041 Uiso 1 1 calc R U . . .
H28B H 0.868685 0.434401 0.338875 0.041 Uiso 1 1 calc R U . . .
H28C H 0.948032 0.484885 0.328036 0.041 Uiso 1 1 calc R U . . .
C32 C 1.03348(17) 0.58451(17) 0.02466(15) 0.0235(4) Uani 1 1 d . . . . .
H32 H 1.013173 0.527975 0.049518 0.028 Uiso 1 1 calc R U . . .
C33 C 1.12551(19) 0.5911(2) -0.02197(18) 0.0338(6) Uani 1 1 d . . . . .
H33 H 1.178323 0.542016 -0.035139 0.041 Uiso 1 1 calc R U . . .
C34 C 1.12252(18) 0.6849(2) -0.04458(17) 0.0325(6) Uani 1 1 d . . . . .
H34 H 1.174404 0.712548 -0.076615 0.039 Uiso 1 1 calc R U . . .
C35 C 0.9101(2) 0.95094(19) -0.13061(15) 0.0304(5) Uani 1 1 d . . . . .
H35 H 0.961336 0.979154 -0.163451 0.037 Uiso 1 1 calc R U . . .
C36 C 0.8221(2) 0.9733(2) -0.14603(16) 0.0353(6) Uani 1 1 d . . . . .
H36 H 0.799737 1.019324 -0.190265 0.042 Uiso 1 1 calc R U . . .
C37 C 0.77263(19) 0.91311(19) -0.08181(15) 0.0288(5) Uani 1 1 d . . . . .
H37 H 0.709078 0.911047 -0.075741 0.035 Uiso 1 1 calc R U . . .
C38 C 0.9817(2) 0.89719(18) 0.09227(17) 0.0289(5) Uani 1 1 d . . . . .
H38 H 1.029474 0.931359 0.065374 0.035 Uiso 1 1 calc R U . . .
C39 C 0.9261(2) 0.8907(2) 0.16743(18) 0.0351(6) Uani 1 1 d . . . . .
H39 H 0.927848 0.918259 0.202799 0.042 Uiso 1 1 calc R U . . .
C40 C 0.8665(2) 0.83454(19) 0.18012(16) 0.0289(5) Uani 1 1 d . . . . .
H40 H 0.819497 0.817451 0.227334 0.035 Uiso 1 1 calc R U . . .
C41 C 0.88717(17) 0.68113(18) -0.10167(14) 0.0243(4) Uani 1 1 d . . . . .
H41 H 0.947261 0.691979 -0.108801 0.029 Uiso 1 1 calc R U . . .
C42 C 0.8599(2) 0.6683(2) -0.15886(15) 0.0309(5) Uani 1 1 d . . . . .
H42 H 0.895980 0.668619 -0.210669 0.037 Uiso 1 1 calc R U . . .
C43 C 0.76864(19) 0.6551(2) -0.12304(16) 0.0303(5) Uani 1 1 d . . . . .
H43 H 0.729641 0.643869 -0.146238 0.036 Uiso 1 1 calc R U . . .
C44 C 0.62468(18) 0.50597(19) 0.12652(17) 0.0293(5) Uani 1 1 d . . . . .
H44 H 0.580552 0.492144 0.110322 0.035 Uiso 1 1 calc R U . . .
C45 C 0.6594(2) 0.4537(2) 0.19267(18) 0.0334(6) Uani 1 1 d . . . . .
H45 H 0.644976 0.397587 0.230799 0.040 Uiso 1 1 calc R U . . .
C46 C 0.7208(2) 0.50190(18) 0.19107(15) 0.0277(5) Uani 1 1 d . . . . .
H46 H 0.756046 0.482656 0.229600 0.033 Uiso 1 1 calc R U . . .
C47 C 0.51393(18) 0.81150(19) 0.01486(16) 0.0283(5) Uani 1 1 d . . . . .
H47 H 0.472808 0.803188 -0.008242 0.034 Uiso 1 1 calc R U . . .
C48 C 0.49580(18) 0.88542(18) 0.04223(17) 0.0304(5) Uani 1 1 d . . . . .
H48 H 0.441196 0.937525 0.041852 0.036 Uiso 1 1 calc R U . . .
C49 C 0.57591(17) 0.86622(17) 0.07058(15) 0.0250(5) Uani 1 1 d . . . . .
H49 H 0.584489 0.904650 0.093796 0.030 Uiso 1 1 calc R U . . .
C50 C 0.6485(6) 1.0238(6) 0.2088(5) 0.176(5) Uani 1 1 d D . . . .
H50A H 0.641053 0.968697 0.203031 0.264 Uiso 1 1 calc R U . . .
H50B H 0.588059 1.053290 0.239704 0.264 Uiso 1 1 calc R U . . .
H50C H 0.699926 1.004444 0.235821 0.264 Uiso 1 1 calc R U . . .
C51 C 0.6730(3) 1.0907(3) 0.1312(3) 0.0703(14) Uani 1 1 d D . . . .
C52 C 0.7196(3) 1.0616(3) 0.0634(3) 0.0712(14) Uani 1 1 d D . . . .
H52 H 0.735623 0.997199 0.067372 0.085 Uiso 1 1 calc R U . . .
C53 C 0.7413(3) 1.1271(5) -0.0081(3) 0.0774(17) Uani 1 1 d D . . . .
H53 H 0.773328 1.107147 -0.053445 0.093 Uiso 1 1 calc R U . . .
C54 C 0.7181(3) 1.2194(4) -0.0157(3) 0.0784(17) Uani 1 1 d D . . . .
H54 H 0.732942 1.263872 -0.065849 0.094 Uiso 1 1 calc R U . . .
C55 C 0.6739(3) 1.2473(3) 0.0485(3) 0.0620(11) Uani 1 1 d D . . . .
H55 H 0.657852 1.311992 0.043393 0.074 Uiso 1 1 calc R U . . .
C56 C 0.6517(3) 1.1849(3) 0.1208(2) 0.0602(11) Uani 1 1 d D . . . .
H56 H 0.620602 1.207019 0.165026 0.072 Uiso 1 1 calc R U . . .
C71 C 0.3231(12) 1.1292(11) 0.5568(11) 0.128(5) Uani 0.5 1 d D U P A -1
H71A H 0.319774 1.195989 0.529719 0.193 Uiso 0.5 1 calc R U P A -1
H71B H 0.306921 1.117388 0.613681 0.193 Uiso 0.5 1 calc R U P A -1
H71C H 0.277397 1.111263 0.543306 0.193 Uiso 0.5 1 calc R U P A -1
C72 C 0.4215(13) 1.0733(17) 0.5320(15) 0.155(6) Uani 0.5 1 d D U P A -1
C73 C 0.5033(13) 1.0585(15) 0.5604(15) 0.155(6) Uani 0.5 1 d D U P A -1
H73 H 0.498014 1.086275 0.597969 0.186 Uiso 0.5 1 calc R U P A -1
C74 C 0.5911(14) 1.0018(15) 0.5309(15) 0.155(6) Uani 0.5 1 d D U P A -1
H74 H 0.647093 1.000290 0.542926 0.186 Uiso 0.5 1 calc R U P A -1
C75 C 0.6013(16) 0.9493(19) 0.4866(17) 0.163(7) Uani 0.5 1 d D U P A -1
H75 H 0.659988 0.904022 0.476267 0.195 Uiso 0.5 1 calc R U P A -1
C76 C 0.5277(16) 0.9616(17) 0.4571(16) 0.169(7) Uani 0.5 1 d D U P A -1
H76 H 0.532591 0.929675 0.422651 0.203 Uiso 0.5 1 calc R U P A -1
C77 C 0.4462(15) 1.0233(17) 0.4808(14) 0.162(7) Uani 0.5 1 d D U P A -1
H77 H 0.396029 1.034116 0.457219 0.195 Uiso 0.5 1 calc R U P A -1
B1 B 0.5802(2) 0.7177(3) 0.7028(2) 0.0353(7) Uani 1 1 d . . . . .
H1A H 0.542767 0.772657 0.722547 0.042 Uiso 1 1 calc R U . . .
B2 B 0.8133(2) 0.2797(2) 0.73318(17) 0.0283(6) Uani 1 1 d . . . . .
H2A H 0.836657 0.213955 0.766012 0.034 Uiso 1 1 calc R U . . .
B3 B 0.9955(2) 0.83572(19) -0.01941(16) 0.0231(5) Uani 1 1 d . . . . .
H3A H 1.048730 0.867816 -0.049373 0.028 Uiso 1 1 calc R U . . .
B4 B 0.64724(18) 0.6572(2) 0.01111(16) 0.0227(5) Uani 1 1 d . . . . .
H4A H 0.603974 0.643161 -0.009616 0.027 Uiso 1 1 calc R U . . .
C57 C 0.6695(6) 1.2107(7) -0.3894(5) 0.103(3) Uani 0.799(6) 1 d D U P B 1
H57A H 0.607484 1.248641 -0.367829 0.154 Uiso 0.799(6) 1 calc R U P B 1
H57B H 0.721328 1.236493 -0.394127 0.154 Uiso 0.799(6) 1 calc R U P B 1
H57C H 0.670296 1.211545 -0.441302 0.154 Uiso 0.799(6) 1 calc R U P B 1
C58 C 0.6839(5) 1.1128(6) -0.3361(5) 0.0900(17) Uani 0.799(6) 1 d D U P B 1
C59 C 0.6085(5) 1.0856(6) -0.2692(4) 0.0841(18) Uani 0.799(6) 1 d D U P B 1
H59 H 0.550978 1.132145 -0.258978 0.101 Uiso 0.799(6) 1 calc R U P B 1
C60 C 0.6152(6) 0.9957(6) -0.2192(5) 0.093(2) Uani 0.799(6) 1 d D U P B 1
H60 H 0.563516 0.981312 -0.175186 0.112 Uiso 0.799(6) 1 calc R U P B 1
C61 C 0.6949(6) 0.9283(7) -0.2325(6) 0.106(2) Uani 0.799(6) 1 d D U P B 1
H61 H 0.699909 0.865584 -0.198644 0.127 Uiso 0.799(6) 1 calc R U P B 1
C62 C 0.7699(7) 0.9513(7) -0.2962(6) 0.103(2) Uani 0.799(6) 1 d D U P B 1
H62 H 0.827470 0.903878 -0.304048 0.124 Uiso 0.799(6) 1 calc R U P B 1
C63 C 0.7637(6) 1.0427(6) -0.3500(5) 0.0991(18) Uani 0.799(6) 1 d D U P B 1
H63 H 0.814574 1.055234 -0.395244 0.119 Uiso 0.799(6) 1 calc R U P B 1
C57A C 0.712(2) 1.2506(16) -0.4555(15) 0.108(7) Uani 0.201(6) 1 d D U P B 2
H57D H 0.644760 1.282773 -0.437374 0.162 Uiso 0.201(6) 1 calc R U P B 2
H57E H 0.754683 1.279693 -0.450091 0.162 Uiso 0.201(6) 1 calc R U P B 2
H57F H 0.724091 1.255412 -0.510801 0.162 Uiso 0.201(6) 1 calc R U P B 2
C58A C 0.7296(15) 1.1505(15) -0.4075(10) 0.107(4) Uani 0.201(6) 1 d D U P B 2
C59A C 0.6498(16) 1.1204(17) -0.3465(13) 0.104(4) Uani 0.201(6) 1 d D U P B 2
H59A H 0.589331 1.164527 -0.338968 0.125 Uiso 0.201(6) 1 calc R U P B 2
C60A C 0.6599(18) 1.0278(17) -0.2986(14) 0.099(3) Uani 0.201(6) 1 d D U P B 2
H60A H 0.607631 1.007574 -0.258251 0.118 Uiso 0.201(6) 1 calc R U P B 2
C61A C 0.747(2) 0.9677(15) -0.3118(16) 0.109(4) Uani 0.201(6) 1 d D U P B 2
H61A H 0.754956 0.904234 -0.279512 0.131 Uiso 0.201(6) 1 calc R U P B 2
C62A C 0.8244(18) 0.9924(18) -0.3682(17) 0.119(4) Uani 0.201(6) 1 d D U P B 2
H62A H 0.884722 0.948041 -0.375436 0.143 Uiso 0.201(6) 1 calc R U P B 2
C63A C 0.8120(17) 1.0839(18) -0.4143(15) 0.122(5) Uani 0.201(6) 1 d D U P B 2
H63A H 0.865868 1.101669 -0.454155 0.146 Uiso 0.201(6) 1 calc R U P B 2
C64 C 1.1054(10) 1.0218(7) -0.4416(7) 0.159(5) Uani 0.707(6) 1 d D U P C 1
H64A H 1.068138 1.028726 -0.477221 0.238 Uiso 0.707(6) 1 calc R U P C 1
H64B H 1.074552 1.071418 -0.416506 0.238 Uiso 0.707(6) 1 calc R U P C 1
H64C H 1.170789 1.026730 -0.471432 0.238 Uiso 0.707(6) 1 calc R U P C 1
C65 C 1.1093(7) 0.9319(7) -0.3823(6) 0.168(4) Uani 0.707(6) 1 d D U P C 1
C66 C 1.0622(8) 0.8706(7) -0.3845(7) 0.143(3) Uani 0.707(6) 1 d D U P C 1
H66 H 1.029378 0.888241 -0.424330 0.171 Uiso 0.707(6) 1 calc R U P C 1
C67 C 1.0659(8) 0.7854(7) -0.3269(7) 0.155(4) Uani 0.707(6) 1 d D U P C 1
H67 H 1.033064 0.744640 -0.326425 0.186 Uiso 0.707(6) 1 calc R U P C 1
C68 C 1.1148(9) 0.7573(8) -0.2707(7) 0.158(4) Uani 0.707(6) 1 d D U P C 1
H68 H 1.118752 0.696610 -0.233160 0.189 Uiso 0.707(6) 1 calc R U P C 1
C69 C 1.1581(10) 0.8168(9) -0.2686(8) 0.171(4) Uani 0.707(6) 1 d D U P C 1
H69 H 1.189674 0.798373 -0.227781 0.206 Uiso 0.707(6) 1 calc R U P C 1
C70 C 1.1571(8) 0.9019(8) -0.3235(7) 0.153(3) Uani 0.707(6) 1 d D U P C 1
H70 H 1.189526 0.941505 -0.321666 0.184 Uiso 0.707(6) 1 calc R U P C 1
C64A C 1.015(2) 0.974(2) -0.4142(17) 0.190(8) Uani 0.293(6) 1 d D U P C 2
H64D H 1.047869 0.942668 -0.454754 0.285 Uiso 0.293(6) 1 calc R U P C 2
H64E H 1.001222 1.042137 -0.439166 0.285 Uiso 0.293(6) 1 calc R U P C 2
H64F H 0.955241 0.955518 -0.384167 0.285 Uiso 0.293(6) 1 calc R U P C 2
C65A C 1.0781(15) 0.9468(15) -0.3611(12) 0.155(4) Uani 0.293(6) 1 d D U P C 2
C66A C 1.083(2) 0.8537(16) -0.3043(15) 0.158(4) Uani 0.293(6) 1 d D U P C 2
H66A H 1.048589 0.813019 -0.301305 0.190 Uiso 0.293(6) 1 calc R U P C 2
C67A C 1.143(2) 0.8291(19) -0.2545(17) 0.163(4) Uani 0.293(6) 1 d D U P C 2
H67A H 1.149330 0.769110 -0.215933 0.195 Uiso 0.293(6) 1 calc R U P C 2
C68A C 1.1909(19) 0.8856(19) -0.2585(15) 0.160(5) Uani 0.293(6) 1 d D U P C 2
H68A H 1.230252 0.864398 -0.222545 0.192 Uiso 0.293(6) 1 calc R U P C 2
C69A C 1.1869(18) 0.9732(19) -0.3119(15) 0.160(5) Uani 0.293(6) 1 d D U P C 2
H69A H 1.222159 1.012928 -0.314252 0.192 Uiso 0.293(6) 1 calc R U P C 2
C70A C 1.1300(17) 0.9993(17) -0.3606(14) 0.162(5) Uani 0.293(6) 1 d D U P C 2
H70A H 1.125755 1.060057 -0.398080 0.194 Uiso 0.293(6) 1 calc R U P C 2

loop_
_atom_site_aniso_label
_atom_site_aniso_U_11
_atom_site_aniso_U_22
_atom_site_aniso_U_33
_atom_site_aniso_U_23
_atom_site_aniso_U_13
_atom_site_aniso_U_12
Gd1 0.01407(5) 0.01714(5) 0.01287(5) -0.00421(3) -0.00333(3) -0.00549(3)
Gd2 0.01637(5) 0.02342(6) 0.01199(5) -0.00497(4) -0.00224(3) -0.00696(4)
O1 0.0237(8) 0.0362(9) 0.0159(7) -0.0066(7) -0.0032(6) -0.0154(7)
O2 0.0228(8) 0.0355(9) 0.0153(7) -0.0065(6) -0.0013(6) -0.0154(7)
O3 0.0206(7) 0.0264(8) 0.0171(7) -0.0063(6) -0.0043(6) -0.0022(6)
O4 0.0190(7) 0.0246(8) 0.0145(7) -0.0058(6) -0.0032(6) -0.0045(6)
N1 0.0254(10) 0.0351(12) 0.0305(11) -0.0141(9) -0.0099(9) -0.0013(9)
N2 0.0324(12) 0.0346(12) 0.0353(12) -0.0154(10) -0.0096(10) 0.0024(10)
N3 0.0228(10) 0.0448(13) 0.0291(11) -0.0221(10) -0.0021(8) -0.0084(9)
N4 0.0245(10) 0.0371(12) 0.0213(9) -0.0147(9) -0.0008(8) -0.0063(9)
N5 0.0401(13) 0.0377(13) 0.0401(13) -0.0223(11) 0.0016(11) -0.0171(11)
N6 0.0315(11) 0.0359(12) 0.0301(11) -0.0162(9) 0.0010(9) -0.0144(9)
N7 0.0208(9) 0.0320(10) 0.0199(9) -0.0066(8) -0.0063(7) -0.0072(8)
N8 0.0207(9) 0.0360(11) 0.0187(9) -0.0023(8) -0.0056(7) -0.0062(8)
N9 0.0269(10) 0.0272(10) 0.0200(9) -0.0003(8) -0.0019(8) -0.0116(8)
N10 0.0216(9) 0.0290(10) 0.0205(9) -0.0045(8) -0.0025(7) -0.0104(8)
N11 0.0249(10) 0.0258(10) 0.0258(10) -0.0066(8) -0.0014(8) -0.0054(8)
N12 0.0270(10) 0.0277(10) 0.0184(9) -0.0068(8) -0.0007(7) -0.0067(8)
N13 0.0269(10) 0.0224(9) 0.0215(9) -0.0065(7) -0.0058(7) -0.0106(8)
N14 0.0258(9) 0.0204(9) 0.0252(9) -0.0055(7) -0.0084(8) -0.0102(7)
N15 0.0206(9) 0.0225(9) 0.0204(9) -0.0014(7) -0.0057(7) -0.0081(7)
N16 0.0240(9) 0.0228(9) 0.0189(9) -0.0023(7) -0.0033(7) -0.0112(7)
N17 0.0176(8) 0.0212(9) 0.0212(9) -0.0073(7) -0.0055(7) -0.0057(7)
N18 0.0168(8) 0.0261(9) 0.0231(9) -0.0086(7) -0.0018(7) -0.0085(7)
N19 0.0187(8) 0.0312(10) 0.0237(9) -0.0132(8) -0.0066(7) -0.0062(7)
N20 0.0168(8) 0.0312(10) 0.0202(9) -0.0115(8) -0.0041(7) -0.0069(7)
N21 0.0152(8) 0.0265(9) 0.0240(9) -0.0077(8) -0.0072(7) -0.0046(7)
N22 0.0168(8) 0.0213(9) 0.0228(9) -0.0070(7) -0.0039(7) -0.0056(7)
N23 0.0165(8) 0.0243(9) 0.0280(10) -0.0112(8) -0.0045(7) -0.0076(7)
N24 0.0227(9) 0.0224(9) 0.0219(9) -0.0065(7) -0.0067(7) -0.0082(7)
C1 0.0300(14) 0.0543(19) 0.0383(15) -0.0180(14) -0.0163(12) -0.0002(13)
C2 0.0382(18) 0.077(3) 0.066(3) -0.033(2) -0.0291(18) 0.0158(18)
C3 0.0416(18) 0.052(2) 0.063(2) -0.0289(18) -0.0207(17) 0.0176(16)
C4 0.064(2) 0.057(2) 0.073(3) -0.043(2) 0.014(2) -0.035(2)
C5 0.064(2) 0.073(3) 0.076(3) -0.048(2) 0.021(2) -0.049(2)
C6 0.0425(16) 0.0511(18) 0.0438(17) -0.0256(15) 0.0052(13) -0.0269(14)
C7 0.0230(11) 0.0636(19) 0.0314(13) -0.0298(14) -0.0010(10) -0.0137(12)
C8 0.0253(12) 0.065(2) 0.0213(11) -0.0199(12) -0.0006(9) -0.0168(12)
C9 0.0257(12) 0.0479(16) 0.0205(11) -0.0118(11) -0.0008(9) -0.0110(11)
C10 0.0240(11) 0.0478(16) 0.0283(12) -0.0143(11) -0.0084(9) -0.0115(11)
C11 0.0328(14) 0.068(2) 0.0268(13) -0.0092(13) -0.0141(11) -0.0167(14)
C12 0.0268(12) 0.0555(18) 0.0231(12) -0.0007(12) -0.0116(10) -0.0093(12)
C13 0.0235(11) 0.0393(14) 0.0277(12) -0.0057(10) -0.0025(9) -0.0145(10)
C14 0.0307(14) 0.0461(17) 0.0344(14) -0.0023(12) 0.0004(11) -0.0227(13)
C15 0.0354(14) 0.0369(14) 0.0290(13) -0.0004(11) 0.0005(11) -0.0191(12)
C16 0.0365(15) 0.0285(13) 0.0462(17) -0.0145(12) -0.0009(13) -0.0032(11)
C17 0.0453(17) 0.0415(17) 0.0408(17) -0.0233(14) 0.0063(14) -0.0071(14)
C18 0.0360(14) 0.0397(15) 0.0226(12) -0.0127(11) 0.0019(10) -0.0099(12)
C19 0.0341(13) 0.0486(16) 0.0208(11) -0.0063(11) -0.0016(10) -0.0278(12)
C20 0.0198(9) 0.0267(11) 0.0152(9) -0.0058(8) -0.0019(7) -0.0098(8)
C21 0.0186(9) 0.0275(11) 0.0144(9) -0.0058(8) -0.0026(7) -0.0090(8)
C22 0.0200(10) 0.0290(11) 0.0166(9) -0.0074(8) -0.0032(8) -0.0104(8)
C23 0.0381(14) 0.0618(19) 0.0221(11) -0.0131(12) -0.0028(10) -0.0329(14)
C24 0.0191(9) 0.0258(10) 0.0136(9) -0.0050(8) -0.0034(7) -0.0072(8)
C25 0.0420(16) 0.0440(17) 0.0235(13) -0.0121(12) -0.0033(11) 0.0096(13)
C26 0.0214(10) 0.0265(11) 0.0156(9) -0.0077(8) -0.0024(8) -0.0055(8)
C27 0.0183(9) 0.0221(10) 0.0153(9) -0.0035(7) -0.0044(7) -0.0070(8)
C28 0.0273(11) 0.0280(12) 0.0195(10) -0.0041(9) -0.0062(9) -0.0018(9)
C32 0.0222(10) 0.0227(10) 0.0273(11) -0.0113(9) -0.0082(9) -0.0011(8)
C33 0.0217(11) 0.0379(14) 0.0385(14) -0.0184(12) -0.0043(10) 0.0007(10)
C34 0.0181(11) 0.0408(15) 0.0357(14) -0.0155(12) 0.0012(10) -0.0071(10)
C35 0.0352(13) 0.0311(13) 0.0213(11) 0.0010(9) -0.0043(10) -0.0167(11)
C36 0.0400(15) 0.0348(14) 0.0239(12) 0.0050(10) -0.0119(11) -0.0129(12)
C37 0.0268(12) 0.0298(12) 0.0244(11) 0.0003(9) -0.0103(9) -0.0069(10)
C38 0.0361(13) 0.0247(11) 0.0353(13) -0.0081(10) -0.0140(11) -0.0142(10)
C39 0.0498(17) 0.0346(14) 0.0339(14) -0.0146(11) -0.0118(12) -0.0194(13)
C40 0.0367(13) 0.0292(12) 0.0271(12) -0.0117(10) -0.0075(10) -0.0121(10)
C41 0.0222(10) 0.0313(12) 0.0208(10) -0.0102(9) -0.0035(8) -0.0076(9)
C42 0.0289(12) 0.0464(15) 0.0218(11) -0.0169(11) -0.0032(9) -0.0101(11)
C43 0.0286(12) 0.0449(15) 0.0272(12) -0.0200(11) -0.0077(10) -0.0093(11)
C44 0.0220(11) 0.0285(12) 0.0409(14) -0.0133(11) -0.0034(10) -0.0115(9)
C45 0.0332(13) 0.0290(13) 0.0382(14) -0.0062(11) -0.0029(11) -0.0182(11)
C46 0.0329(13) 0.0249(11) 0.0258(11) -0.0039(9) -0.0065(10) -0.0128(10)
C47 0.0185(10) 0.0313(12) 0.0318(12) -0.0041(10) -0.0097(9) -0.0054(9)
C48 0.0192(10) 0.0239(11) 0.0377(14) -0.0031(10) -0.0057(10) -0.0017(9)
C49 0.0211(10) 0.0205(10) 0.0290(12) -0.0067(9) -0.0014(9) -0.0058(8)
C50 0.102(6) 0.132(7) 0.131(7) 0.052(6) 0.003(5) 0.025(5)
C51 0.050(2) 0.053(2) 0.067(3) -0.001(2) -0.005(2) 0.0049(18)
C52 0.041(2) 0.062(3) 0.123(5) -0.053(3) -0.026(2) 0.0075(18)
C53 0.0298(17) 0.147(5) 0.061(3) -0.055(3) -0.0151(17) 0.001(2)
C54 0.0310(18) 0.116(4) 0.053(2) 0.010(3) -0.0095(17) -0.020(2)
C55 0.047(2) 0.056(2) 0.083(3) -0.009(2) -0.026(2) -0.0167(18)
C56 0.055(2) 0.065(3) 0.051(2) -0.0289(19) -0.0182(18) 0.0140(19)
C71 0.158(13) 0.088(9) 0.151(13) -0.031(9) -0.063(11) -0.026(9)
C72 0.124(11) 0.122(10) 0.183(12) 0.027(8) -0.062(9) -0.049(8)
C73 0.138(12) 0.120(10) 0.180(12) 0.007(8) -0.047(10) -0.054(8)
C74 0.145(12) 0.126(11) 0.186(12) 0.005(9) -0.061(10) -0.063(8)
C75 0.155(13) 0.133(11) 0.186(13) 0.008(9) -0.065(10) -0.061(9)
C76 0.155(14) 0.137(12) 0.192(13) 0.019(9) -0.063(10) -0.068(9)
C77 0.138(13) 0.130(11) 0.189(13) 0.026(9) -0.063(10) -0.061(8)
B1 0.0328(15) 0.0381(16) 0.0387(17) -0.0224(14) -0.0024(13) -0.0071(13)
B2 0.0259(13) 0.0259(13) 0.0246(13) -0.0013(10) -0.0048(10) -0.0052(10)
B3 0.0247(12) 0.0233(12) 0.0250(12) -0.0042(9) -0.0066(10) -0.0133(10)
B4 0.0167(10) 0.0294(13) 0.0264(12) -0.0117(10) -0.0062(9) -0.0065(9)
C57 0.087(5) 0.149(7) 0.092(5) -0.059(5) -0.028(4) -0.023(5)
C58 0.081(3) 0.127(4) 0.103(4) -0.069(3) -0.045(3) -0.013(3)
C59 0.061(3) 0.113(4) 0.096(4) -0.054(3) -0.041(3) 0.004(3)
C60 0.084(4) 0.115(4) 0.113(4) -0.064(4) -0.054(3) 0.000(3)
C61 0.114(4) 0.125(4) 0.127(4) -0.083(4) -0.051(4) -0.013(4)
C62 0.097(4) 0.133(4) 0.128(4) -0.094(4) -0.045(3) -0.006(4)
C63 0.088(4) 0.137(4) 0.114(4) -0.085(3) -0.034(3) -0.014(3)
C57A 0.098(12) 0.149(13) 0.111(13) -0.054(12) -0.032(11) -0.048(11)
C58A 0.089(6) 0.137(6) 0.116(6) -0.069(5) -0.029(5) -0.014(5)
C59A 0.084(5) 0.133(5) 0.112(5) -0.065(5) -0.033(5) -0.008(5)
C60A 0.089(4) 0.125(4) 0.118(4) -0.076(4) -0.041(4) -0.010(4)
C61A 0.100(5) 0.135(5) 0.125(6) -0.082(5) -0.040(5) -0.008(5)
C62A 0.102(6) 0.141(6) 0.129(6) -0.075(6) -0.032(6) -0.007(6)
C63A 0.102(7) 0.143(7) 0.128(7) -0.070(7) -0.025(6) -0.010(7)
C64 0.184(9) 0.108(7) 0.163(9) -0.027(7) -0.049(8) -0.022(7)
C65 0.187(7) 0.123(5) 0.180(7) -0.006(5) -0.074(6) -0.042(5)
C66 0.181(7) 0.103(5) 0.171(7) -0.023(5) -0.077(6) -0.052(5)
C67 0.195(7) 0.105(6) 0.183(7) -0.017(6) -0.076(6) -0.059(6)
C68 0.182(7) 0.124(6) 0.174(7) -0.006(6) -0.076(6) -0.059(6)
C69 0.180(7) 0.137(6) 0.174(7) -0.012(5) -0.067(6) -0.031(6)
C70 0.177(6) 0.127(5) 0.170(6) -0.023(5) -0.076(5) -0.046(5)
C64A 0.206(11) 0.133(10) 0.188(11) -0.009(10) -0.055(11) -0.030(10)
C65A 0.179(7) 0.113(6) 0.172(7) -0.016(5) -0.072(6) -0.039(6)
C66A 0.184(6) 0.121(5) 0.174(6) -0.015(5) -0.075(5) -0.045(5)
C67A 0.180(7) 0.130(6) 0.171(7) -0.015(6) -0.072(6) -0.037(6)
C68A 0.177(8) 0.131(7) 0.170(8) -0.022(7) -0.071(7) -0.036(7)
C69A 0.181(8) 0.130(8) 0.173(8) -0.029(7) -0.069(7) -0.036(7)
C70A 0.183(8) 0.125(7) 0.171(8) -0.021(6) -0.074(7) -0.029(6)

loop_
_atom_type_symbol
_atom_type_description
_atom_type_scat_dispersion_real
_atom_type_scat_dispersion_imag
_atom_type_scat_source
C C 0.0033 0.0016 'International Tables Vol C Tables 4.2.6.8 and 6.1.1.4'
H H 0.0000 0.0000 'International Tables Vol C Tables 4.2.6.8 and 6.1.1.4'
B B 0.0013 0.0007 'International Tables Vol C Tables 4.2.6.8 and 6.1.1.4'
N N 0.0061 0.0033 'International Tables Vol C Tables 4.2.6.8 and 6.1.1.4'
O O 0.0106 0.0060 'International Tables Vol C Tables 4.2.6.8 and 6.1.1.4'
Gd Gd -0.1653 3.9035 'International Tables Vol C Tables 4.2.6.8 and 6.1.1.4'

loop_
_geom_angle_atom_site_label_1
_geom_angle_atom_site_label_2
_geom_angle_atom_site_label_3
_geom_angle
_geom_angle_site_symmetry_1
_geom_angle_site_symmetry_3
_geom_angle_publ_flag
O3 Gd1 O4 72.70(6) . . ?
O3 Gd1 N17 136.58(6) . . ?
O4 Gd1 N17 75.41(6) . . ?
O3 Gd1 N22 76.91(6) . . ?
O4 Gd1 N22 136.13(6) . . ?
N17 Gd1 N22 144.91(6) . . ?
O3 Gd1 N24 85.42(6) . . ?
O4 Gd1 N24 73.57(6) . . ?
N17 Gd1 N24 112.78(6) . . ?
N22 Gd1 N24 73.16(6) . . ?
O3 Gd1 N20 147.76(6) . . ?
O4 Gd1 N20 118.92(6) . . ?
N17 Gd1 N20 74.55(6) . . ?
N22 Gd1 N20 75.26(6) . . ?
N24 Gd1 N20 71.22(6) . . ?
O3 Gd1 N15 116.56(6) . . ?
O4 Gd1 N15 146.25(6) . . ?
N17 Gd1 N15 77.63(6) . . ?
N22 Gd1 N15 76.30(6) . . ?
N24 Gd1 N15 136.71(6) . . ?
N20 Gd1 N15 71.84(7) . . ?
O3 Gd1 N13 75.32(6) . . ?
O4 Gd1 N13 82.70(6) . . ?
N17 Gd1 N13 72.06(6) . . ?
N22 Gd1 N13 119.11(6) . . ?
N24 Gd1 N13 153.06(6) . . ?
N20 Gd1 N13 133.32(6) . . ?
N15 Gd1 N13 69.87(6) . . ?
O1 Gd2 O2 71.88(6) . . ?
O1 Gd2 N10 142.84(7) . . ?
O2 Gd2 N10 84.30(7) . . ?
O1 Gd2 N7 104.11(6) . . ?
O2 Gd2 N7 146.27(7) . . ?
N10 Gd2 N7 80.16(7) . . ?
O1 Gd2 N6 72.82(7) . . ?
O2 Gd2 N6 125.01(7) . . ?
N10 Gd2 N6 143.50(7) . . ?
N7 Gd2 N6 82.87(8) . . ?
O1 Gd2 N1 102.52(7) . . ?
O2 Gd2 N1 74.14(7) . . ?
N10 Gd2 N1 97.64(8) . . ?
N7 Gd2 N1 137.42(7) . . ?
N6 Gd2 N1 74.04(8) . . ?
O1 Gd2 N12 75.64(7) . . ?
O2 Gd2 N12 76.98(7) . . ?
N10 Gd2 N12 71.38(7) . . ?
N7 Gd2 N12 69.74(7) . . ?
N6 Gd2 N12 131.10(8) . . ?
N1 Gd2 N12 150.00(7) . . ?
O1 Gd2 N4 146.13(7) . . ?
O2 Gd2 N4 131.92(6) . . ?
N10 Gd2 N4 70.47(7) . . ?
N7 Gd2 N4 69.54(7) . . ?
N6 Gd2 N4 73.37(7) . . ?
N1 Gd2 N4 69.77(7) . . ?
N12 Gd2 N4 127.63(7) . . ?
C20 O1 Gd2 138.80(15) . . ?
C22 O2 Gd2 137.72(15) . . ?
C26 O3 Gd1 137.56(15) . . ?
C27 O4 Gd1 137.76(15) . . ?
C1 N1 N2 106.1(2) . . ?
C1 N1 Gd2 129.9(2) . . ?
N2 N1 Gd2 123.99(17) . . ?
C3 N2 N1 109.6(3) . . ?
C3 N2 B1 127.3(3) . . ?
N1 N2 B1 123.0(2) . . ?
C7 N3 N4 109.6(3) . . ?
C7 N3 B1 129.7(3) . . ?
N4 N3 B1 120.4(2) . . ?
C9 N4 N3 106.0(2) . . ?
C9 N4 Gd2 128.93(18) . . ?
N3 N4 Gd2 123.46(17) . . ?
C4 N5 N6 109.7(3) . . ?
C4 N5 B1 127.7(3) . . ?
N6 N5 B1 122.6(2) . . ?
C6 N6 N5 106.4(2) . . ?
C6 N6 Gd2 128.4(2) . . ?
N5 N6 Gd2 125.03(17) . . ?
C10 N7 N8 105.9(2) . . ?
C10 N7 Gd2 130.14(19) . . ?
N8 N7 Gd2 122.31(15) . . ?
C12 N8 N7 109.2(2) . . ?
C12 N8 B2 128.0(2) . . ?
N7 N8 B2 122.8(2) . . ?
C15 N9 N10 109.4(2) . . ?
C15 N9 B2 129.1(2) . . ?
N10 N9 B2 121.5(2) . . ?
C13 N10 N9 106.4(2) . . ?
C13 N10 Gd2 128.47(18) . . ?
N9 N10 Gd2 124.09(15) . . ?
C16 N11 N12 110.6(2) . . ?
C16 N11 B2 129.1(2) . . ?
N12 N11 B2 120.3(2) . . ?
C18 N12 N11 105.8(2) . . ?
C18 N12 Gd2 130.50(19) . . ?
N11 N12 Gd2 123.49(15) . . ?
C40 N13 N14 105.8(2) . . ?
C40 N13 Gd1 131.36(17) . . ?
N14 N13 Gd1 122.77(14) . . ?
C38 N14 N13 110.1(2) . . ?
C38 N14 B3 127.8(2) . . ?
N13 N14 B3 121.97(18) . . ?
C37 N15 N16 105.9(2) . . ?
C37 N15 Gd1 130.81(17) . . ?
N16 N15 Gd1 121.95(14) . . ?
C35 N16 N15 109.8(2) . . ?
C35 N16 B3 127.6(2) . . ?
N15 N16 B3 122.52(19) . . ?
C32 N17 N18 106.69(19) . . ?
C32 N17 Gd1 127.82(16) . . ?
N18 N17 Gd1 125.06(14) . . ?
C34 N18 N17 109.5(2) . . ?
C34 N18 B3 128.4(2) . . ?
N17 N18 B3 122.04(19) . . ?
C43 N19 N20 109.9(2) . . ?
C43 N19 B4 128.3(2) . . ?
N20 N19 B4 121.77(19) . . ?
C41 N20 N19 106.16(19) . . ?
C41 N20 Gd1 129.89(16) . . ?
N19 N20 Gd1 123.35(14) . . ?
C47 N21 N22 110.0(2) . . ?
C47 N21 B4 127.8(2) . . ?
N22 N21 B4 122.06(18) . . ?
C49 N22 N21 105.99(19) . . ?
C49 N22 Gd1 129.75(16) . . ?
N21 N22 Gd1 124.14(14) . . ?
C44 N23 N24 110.0(2) . . ?
C44 N23 B4 127.5(2) . . ?
N24 N23 B4 122.48(19) . . ?
C46 N24 N23 105.6(2) . . ?
C46 N24 Gd1 131.23(16) . . ?
N23 N24 Gd1 122.82(14) . . ?
N1 C1 C2 111.0(3) . . ?
N1 C1 H1 124.5 . . ?
C2 C1 H1 124.5 . . ?
C3 C2 C1 104.6(3) . . ?
C3 C2 H2 127.7 . . ?
C1 C2 H2 127.7 . . ?
N2 C3 C2 108.8(3) . . ?
N2 C3 H3 125.6 . . ?
C2 C3 H3 125.6 . . ?
N5 C4 C5 108.6(3) . . ?
N5 C4 H4 125.7 . . ?
C5 C4 H4 125.7 . . ?
C4 C5 C6 104.7(3) . . ?
C4 C5 H5 127.7 . . ?
C6 C5 H5 127.7 . . ?
N6 C6 C5 110.5(3) . . ?
N6 C6 H6 124.7 . . ?
C5 C6 H6 124.7 . . ?
N3 C7 C8 109.0(3) . . ?
N3 C7 H7 125.5 . . ?
C8 C7 H7 125.5 . . ?
C7 C8 C9 104.4(2) . . ?
C7 C8 H8 127.8 . . ?
C9 C8 H8 127.8 . . ?
N4 C9 C8 111.1(3) . . ?
N4 C9 H9 124.5 . . ?
C8 C9 H9 124.5 . . ?
N7 C10 C11 111.4(3) . . ?
N7 C10 H10 124.3 . . ?
C11 C10 H10 124.3 . . ?
C12 C11 C10 104.3(3) . . ?
C12 C11 H11 127.9 . . ?
C10 C11 H11 127.9 . . ?
N8 C12 C11 109.2(3) . . ?
N8 C12 H12 125.4 . . ?
C11 C12 H12 125.4 . . ?
N10 C13 C14 110.7(3) . . ?
N10 C13 H13 124.7 . . ?
C14 C13 H13 124.7 . . ?
C15 C14 C13 104.6(2) . . ?
C15 C14 H14 127.7 . . ?
C13 C14 H14 127.7 . . ?
N9 C15 C14 108.9(3) . . ?
N9 C15 H15 125.5 . . ?
C14 C15 H15 125.5 . . ?
N11 C16 C17 108.3(3) . . ?
N11 C16 H16 125.8 . . ?
C17 C16 H16 125.8 . . ?
C16 C17 C18 104.5(3) . . ?
C16 C17 H17 127.8 . . ?
C18 C17 H17 127.8 . . ?
N12 C18 C17 110.8(3) . . ?
N12 C18 H18 124.6 . . ?
C17 C18 H18 124.6 . . ?
C20 C19 H19A 109.5 . . ?
C20 C19 H19B 109.5 . . ?
H19A C19 H19B 109.5 . . ?
C20 C19 H19C 109.5 . . ?
H19A C19 H19C 109.5 . . ?
H19B C19 H19C 109.5 . . ?
O1 C20 C21 124.1(2) . . ?
O1 C20 C19 114.7(2) . . ?
C21 C20 C19 121.2(2) . . ?
C22 C21 C20 120.6(2) . . ?
C22 C21 C24 119.65(19) . . ?
C20 C21 C24 119.8(2) . . ?
O2 C22 C21 125.4(2) . . ?
O2 C22 C23 114.5(2) . . ?
C21 C22 C23 120.0(2) . . ?
C22 C23 H23A 109.5 . . ?
C22 C23 H23B 109.5 . . ?
H23A C23 H23B 109.5 . . ?
C22 C23 H23C 109.5 . . ?
H23A C23 H23C 109.5 . . ?
H23B C23 H23C 109.5 . . ?
C26 C24 C27 121.1(2) . . ?
C26 C24 C21 119.4(2) . . ?
C27 C24 C21 119.5(2) . . ?
C26 C25 H25A 109.5 . . ?
C26 C25 H25B 109.5 . . ?
H25A C25 H25B 109.5 . . ?
C26 C25 H25C 109.5 . . ?
H25A C25 H25C 109.5 . . ?
H25B C25 H25C 109.5 . . ?
O3 C26 C24 125.3(2) . . ?
O3 C26 C25 114.6(2) . . ?
C24 C26 C25 120.1(2) . . ?
O4 C27 C24 125.2(2) . . ?
O4 C27 C28 115.4(2) . . ?
C24 C27 C28 119.4(2) . . ?
C27 C28 H28A 109.5 . . ?
C27 C28 H28B 109.5 . . ?
H28A C28 H28B 109.5 . . ?
C27 C28 H28C 109.5 . . ?
H28A C28 H28C 109.5 . . ?
H28B C28 H28C 109.5 . . ?
N17 C32 C33 110.5(2) . . ?
N17 C32 H32 124.7 . . ?
C33 C32 H32 124.7 . . ?
C34 C33 C32 104.6(2) . . ?
C34 C33 H33 127.7 . . ?
C32 C33 H33 127.7 . . ?
N18 C34 C33 108.7(2) . . ?
N18 C34 H34 125.7 . . ?
C33 C34 H34 125.7 . . ?
N16 C35 C36 109.0(2) . . ?
N16 C35 H35 125.5 . . ?
C36 C35 H35 125.5 . . ?
C35 C36 C37 104.2(2) . . ?
C35 C36 H36 127.9 . . ?
C37 C36 H36 127.9 . . ?
N15 C37 C36 111.1(2) . . ?
N15 C37 H37 124.4 . . ?
C36 C37 H37 124.4 . . ?
N14 C38 C39 108.3(2) . . ?
N14 C38 H38 125.8 . . ?
C39 C38 H38 125.8 . . ?
C38 C39 C40 104.5(2) . . ?
C38 C39 H39 127.7 . . ?
C40 C39 H39 127.7 . . ?
N13 C40 C39 111.2(2) . . ?
N13 C40 H40 124.4 . . ?
C39 C40 H40 124.4 . . ?
N20 C41 C42 111.0(2) . . ?
N20 C41 H41 124.5 . . ?
C42 C41 H41 124.5 . . ?
C43 C42 C41 104.3(2) . . ?
C43 C42 H42 127.8 . . ?
C41 C42 H42 127.8 . . ?
N19 C43 C42 108.7(2) . . ?
N19 C43 H43 125.7 . . ?
C42 C43 H43 125.7 . . ?
N23 C44 C45 108.7(2) . . ?
N23 C44 H44 125.6 . . ?
C45 C44 H44 125.6 . . ?
C44 C45 C46 104.3(2) . . ?
C44 C45 H45 127.9 . . ?
C46 C45 H45 127.9 . . ?
N24 C46 C45 111.4(2) . . ?
N24 C46 H46 124.3 . . ?
C45 C46 H46 124.3 . . ?
N21 C47 C48 108.6(2) . . ?
N21 C47 H47 125.7 . . ?
C48 C47 H47 125.7 . . ?
C47 C48 C49 104.3(2) . . ?
C47 C48 H48 127.8 . . ?
C49 C48 H48 127.8 . . ?
N22 C49 C48 111.1(2) . . ?
N22 C49 H49 124.5 . . ?
C48 C49 H49 124.5 . . ?
C51 C50 H50A 109.5 . . ?
C51 C50 H50B 109.5 . . ?
H50A C50 H50B 109.5 . . ?
C51 C50 H50C 109.5 . . ?
H50A C50 H50C 109.5 . . ?
H50B C50 H50C 109.5 . . ?
C56 C51 C52 116.9(4) . . ?
C56 C51 C50 121.5(6) . . ?
C52 C51 C50 121.6(6) . . ?
C53 C52 C51 119.4(4) . . ?
C53 C52 H52 120.3 . . ?
C51 C52 H52 120.3 . . ?
C54 C53 C52 121.6(4) . . ?
C54 C53 H53 119.2 . . ?
C52 C53 H53 119.2 . . ?
C55 C54 C53 119.1(4) . . ?
C55 C54 H54 120.4 . . ?
C53 C54 H54 120.4 . . ?
C54 C55 C56 121.4(4) . . ?
C54 C55 H55 119.3 . . ?
C56 C55 H55 119.3 . . ?
C55 C56 C51 121.5(4) . . ?
C55 C56 H56 119.2 . . ?
C51 C56 H56 119.2 . . ?
C72 C71 H71A 109.5 . . ?
C72 C71 H71B 109.5 . . ?
H71A C71 H71B 109.5 . . ?
C72 C71 H71C 109.5 . . ?
H71A C71 H71C 109.5 . . ?
H71B C71 H71C 109.5 . . ?
C77 C72 C73 110.1(15) . . ?
C77 C72 C71 123.8(14) . . ?
C73 C72 C71 126.0(13) . . ?
C74 C73 C72 118.0(16) . . ?
C74 C73 H73 121.0 . . ?
C72 C73 H73 121.0 . . ?
C75 C74 C73 124.3(17) . . ?
C75 C74 H74 117.8 . . ?
C73 C74 H74 117.8 . . ?
C76 C75 C74 119.5(18) . . ?
C76 C75 H75 120.3 . . ?
C74 C75 H75 120.3 . . ?
C75 C76 C77 114.4(18) . . ?
C75 C76 H76 122.8 . . ?
C77 C76 H76 122.8 . . ?
C76 C77 C72 132.8(18) . . ?
C76 C77 H77 113.6 . . ?
C72 C77 H77 113.6 . . ?
N3 B1 N2 109.2(3) . . ?
N3 B1 N5 109.1(3) . . ?
N2 B1 N5 110.4(3) . . ?
N3 B1 H1A 109.4 . . ?
N2 B1 H1A 109.4 . . ?
N5 B1 H1A 109.4 . . ?
N11 B2 N8 108.5(2) . . ?
N11 B2 N9 108.2(2) . . ?
N8 B2 N9 111.4(2) . . ?
N11 B2 H2A 109.6 . . ?
N8 B2 H2A 109.6 . . ?
N9 B2 H2A 109.6 . . ?
N14 B3 N18 110.1(2) . . ?
N14 B3 N16 107.8(2) . . ?
N18 B3 N16 110.31(19) . . ?
N14 B3 H3A 109.5 . . ?
N18 B3 H3A 109.5 . . ?
N16 B3 H3A 109.5 . . ?
N23 B4 N19 109.75(19) . . ?
N23 B4 N21 109.5(2) . . ?
N19 B4 N21 109.6(2) . . ?
N23 B4 H4A 109.3 . . ?
N19 B4 H4A 109.3 . . ?
N21 B4 H4A 109.3 . . ?
C58 C57 H57A 109.5 . . ?
C58 C57 H57B 109.5 . . ?
H57A C57 H57B 109.5 . . ?
C58 C57 H57C 109.5 . . ?
H57A C57 H57C 109.5 . . ?
H57B C57 H57C 109.5 . . ?
C63 C58 C59 116.1(8) . . ?
C63 C58 C57 123.6(8) . . ?
C59 C58 C57 120.1(7) . . ?
C60 C59 C58 123.3(7) . . ?
C60 C59 H59 118.3 . . ?
C58 C59 H59 118.3 . . ?
C61 C60 C59 119.8(9) . . ?
C61 C60 H60 120.1 . . ?
C59 C60 H60 120.1 . . ?
C60 C61 C62 119.1(9) . . ?
C60 C61 H61 120.5 . . ?
C62 C61 H61 120.5 . . ?
C61 C62 C63 122.3(9) . . ?
C61 C62 H62 118.8 . . ?
C63 C62 H62 118.8 . . ?
C58 C63 C62 119.2(9) . . ?
C58 C63 H63 120.4 . . ?
C62 C63 H63 120.4 . . ?
C58A C57A H57D 109.5 . . ?
C58A C57A H57E 109.5 . . ?
H57D C57A H57E 109.5 . . ?
C58A C57A H57F 109.5 . . ?
H57D C57A H57F 109.5 . . ?
H57E C57A H57F 109.5 . . ?
C63A C58A C59A 115.7(16) . . ?
C63A C58A C57A 127.4(19) . . ?
C59A C58A C57A 117.0(17) . . ?
C60A C59A C58A 120.9(18) . . ?
C60A C59A H59A 119.5 . . ?
C58A C59A H59A 119.5 . . ?
C61A C60A C59A 117.3(18) . . ?
C61A C60A H60A 121.3 . . ?
C59A C60A H60A 121.3 . . ?
C60A C61A C62A 124.1(19) . . ?
C60A C61A H61A 118.0 . . ?
C62A C61A H61A 118.0 . . ?
C61A C62A C63A 117.2(19) . . ?
C61A C62A H62A 121.4 . . ?
C63A C62A H62A 121.4 . . ?
C58A C63A C62A 125(2) . . ?
C58A C63A H63A 117.6 . . ?
C62A C63A H63A 117.6 . . ?
C65 C64 H64A 109.5 . . ?
C65 C64 H64B 109.5 . . ?
H64A C64 H64B 109.5 . . ?
C65 C64 H64C 109.5 . . ?
H64A C64 H64C 109.5 . . ?
H64B C64 H64C 109.5 . . ?
C70 C65 C66 118.6(9) . . ?
C70 C65 C64 122.9(11) . . ?
C66 C65 C64 118.6(10) . . ?
C67 C66 C65 117.7(9) . . ?
C67 C66 H66 121.1 . . ?
C65 C66 H66 121.1 . . ?
C68 C67 C66 122.3(10) . . ?
C68 C67 H67 118.8 . . ?
C66 C67 H67 118.8 . . ?
C69 C68 C67 119.3(10) . . ?
C69 C68 H68 120.4 . . ?
C67 C68 H68 120.4 . . ?
C70 C69 C68 121.3(11) . . ?
C70 C69 H69 119.3 . . ?
C68 C69 H69 119.3 . . ?
C69 C70 C65 120.7(10) . . ?
C69 C70 H70 119.6 . . ?
C65 C70 H70 119.6 . . ?
C65A C64A H64D 109.5 . . ?
C65A C64A H64E 109.5 . . ?
H64D C64A H64E 109.5 . . ?
C65A C64A H64F 109.5 . . ?
H64D C64A H64F 109.5 . . ?
H64E C64A H64F 109.5 . . ?
C70A C65A C66A 118.3(17) . . ?
C70A C65A C64A 126.4(19) . . ?
C66A C65A C64A 115.3(18) . . ?
C67A C66A C65A 114.4(17) . . ?
C67A C66A H66A 122.8 . . ?
C65A C66A H66A 122.8 . . ?
C68A C67A C66A 123(2) . . ?
C68A C67A H67A 118.6 . . ?
C66A C67A H67A 118.6 . . ?
C67A C68A C69A 123(2) . . ?
C67A C68A H68A 118.4 . . ?
C69A C68A H68A 118.4 . . ?
C70A C69A C68A 115.7(18) . . ?
C70A C69A H69A 122.2 . . ?
C68A C69A H69A 122.2 . . ?
C69A C70A C65A 125.5(19) . . ?
C69A C70A H70A 117.2 . . ?
C65A C70A H70A 117.2 . . ?

loop_
_geom_bond_atom_site_label_1
_geom_bond_atom_site_label_2
_geom_bond_distance
_geom_bond_site_symmetry_2
_geom_bond_publ_flag
Gd1 O3 2.2966(16) . ?
Gd1 O4 2.2986(16) . ?
Gd1 N17 2.4760(19) . ?
Gd1 N22 2.5169(19) . ?
Gd1 N24 2.562(2) . ?
Gd1 N20 2.5723(19) . ?
Gd1 N15 2.5801(19) . ?
Gd1 N13 2.585(2) . ?
Gd2 O1 2.2883(17) . ?
Gd2 O2 2.3052(16) . ?
Gd2 N10 2.464(2) . ?
Gd2 N7 2.505(2) . ?
Gd2 N6 2.507(2) . ?
Gd2 N1 2.538(2) . ?
Gd2 N12 2.571(2) . ?
Gd2 N4 2.648(2) . ?
O1 C20 1.272(3) . ?
O2 C22 1.269(3) . ?
O3 C26 1.278(3) . ?
O4 C27 1.267(3) . ?
N1 C1 1.337(4) . ?
N1 N2 1.364(3) . ?
N2 C3 1.347(4) . ?
N2 B1 1.543(4) . ?
N3 C7 1.353(3) . ?
N3 N4 1.364(3) . ?
N3 B1 1.521(5) . ?
N4 C9 1.336(4) . ?
N5 C4 1.334(4) . ?
N5 N6 1.365(3) . ?
N5 B1 1.543(4) . ?
N6 C6 1.333(4) . ?
N7 C10 1.335(3) . ?
N7 N8 1.362(3) . ?
N8 C12 1.351(3) . ?
N8 B2 1.546(4) . ?
N9 C15 1.352(3) . ?
N9 N10 1.364(3) . ?
N9 B2 1.558(4) . ?
N10 C13 1.342(3) . ?
N11 C16 1.338(4) . ?
N11 N12 1.360(3) . ?
N11 B2 1.536(4) . ?
N12 C18 1.336(3) . ?
N13 C40 1.332(3) . ?
N13 N14 1.367(3) . ?
N14 C38 1.349(3) . ?
N14 B3 1.538(3) . ?
N15 C37 1.335(3) . ?
N15 N16 1.362(3) . ?
N16 C35 1.346(3) . ?
N16 B3 1.544(3) . ?
N17 C32 1.338(3) . ?
N17 N18 1.363(3) . ?
N18 C34 1.353(3) . ?
N18 B3 1.542(3) . ?
N19 C43 1.347(3) . ?
N19 N20 1.362(3) . ?
N19 B4 1.538(3) . ?
N20 C41 1.335(3) . ?
N21 C47 1.348(3) . ?
N21 N22 1.362(3) . ?
N21 B4 1.545(3) . ?
N22 C49 1.338(3) . ?
N23 C44 1.351(3) . ?
N23 N24 1.365(3) . ?
N23 B4 1.536(3) . ?
N24 C46 1.338(3) . ?
C1 C2 1.389(5) . ?
C1 H1 0.9500 . ?
C2 C3 1.374(6) . ?
C2 H2 0.9500 . ?
C3 H3 0.9500 . ?
C4 C5 1.383(6) . ?
C4 H4 0.9500 . ?
C5 C6 1.387(5) . ?
C5 H5 0.9500 . ?
C6 H6 0.9500 . ?
C7 C8 1.366(5) . ?
C7 H7 0.9500 . ?
C8 C9 1.398(4) . ?
C8 H8 0.9500 . ?
C9 H9 0.9500 . ?
C10 C11 1.388(4) . ?
C10 H10 0.9500 . ?
C11 C12 1.364(5) . ?
C11 H11 0.9500 . ?
C12 H12 0.9500 . ?
C13 C14 1.394(4) . ?
C13 H13 0.9500 . ?
C14 C15 1.374(4) . ?
C14 H14 0.9500 . ?
C15 H15 0.9500 . ?
C16 C17 1.379(5) . ?
C16 H16 0.9500 . ?
C17 C18 1.397(4) . ?
C17 H17 0.9500 . ?
C18 H18 0.9500 . ?
C19 C20 1.511(3) . ?
C19 H19A 0.9800 . ?
C19 H19B 0.9800 . ?
C19 H19C 0.9800 . ?
C20 C21 1.420(3) . ?
C21 C22 1.418(3) . ?
C21 C24 1.501(3) . ?
C22 C23 1.516(3) . ?
C23 H23A 0.9800 . ?
C23 H23B 0.9800 . ?
C23 H23C 0.9800 . ?
C24 C26 1.408(3) . ?
C24 C27 1.419(3) . ?
C25 C26 1.508(4) . ?
C25 H25A 0.9800 . ?
C25 H25B 0.9800 . ?
C25 H25C 0.9800 . ?
C27 C28 1.508(3) . ?
C28 H28A 0.9800 . ?
C28 H28B 0.9800 . ?
C28 H28C 0.9800 . ?
C32 C33 1.398(4) . ?
C32 H32 0.9500 . ?
C33 C34 1.379(4) . ?
C33 H33 0.9500 . ?
C34 H34 0.9500 . ?
C35 C36 1.370(4) . ?
C35 H35 0.9500 . ?
C36 C37 1.398(4) . ?
C36 H36 0.9500 . ?
C37 H37 0.9500 . ?
C38 C39 1.376(4) . ?
C38 H38 0.9500 . ?
C39 C40 1.400(4) . ?
C39 H39 0.9500 . ?
C40 H40 0.9500 . ?
C41 C42 1.397(3) . ?
C41 H41 0.9500 . ?
C42 C43 1.378(4) . ?
C42 H42 0.9500 . ?
C43 H43 0.9500 . ?
C44 C45 1.374(4) . ?
C44 H44 0.9500 . ?
C45 C46 1.397(4) . ?
C45 H45 0.9500 . ?
C46 H46 0.9500 . ?
C47 C48 1.380(4) . ?
C47 H47 0.9500 . ?
C48 C49 1.395(4) . ?
C48 H48 0.9500 . ?
C49 H49 0.9500 . ?
C50 C51 1.461(7) . ?
C50 H50A 0.9800 . ?
C50 H50B 0.9800 . ?
C50 H50C 0.9800 . ?
C51 C56 1.373(6) . ?
C51 C52 1.415(6) . ?
C52 C53 1.372(7) . ?
C52 H52 0.9500 . ?
C53 C54 1.354(7) . ?
C53 H53 0.9500 . ?
C54 C55 1.342(7) . ?
C54 H54 0.9500 . ?
C55 C56 1.359(6) . ?
C55 H55 0.9500 . ?
C56 H56 0.9500 . ?
C71 C72 1.478(15) . ?
C71 H71A 0.9800 . ?
C71 H71B 0.9800 . ?
C71 H71C 0.9800 . ?
C72 C77 1.373(15) . ?
C72 C73 1.439(15) . ?
C73 C74 1.402(15) . ?
C73 H73 0.9500 . ?
C74 C75 1.348(15) . ?
C74 H74 0.9500 . ?
C75 C76 1.347(16) . ?
C75 H75 0.9500 . ?
C76 C77 1.351(15) . ?
C76 H76 0.9500 . ?
C77 H77 0.9500 . ?
B1 H1A 1.0000 . ?
B2 H2A 1.0000 . ?
B3 H3A 1.0000 . ?
B4 H4A 1.0000 . ?
C57 C58 1.482(10) . ?
C57 H57A 0.9800 . ?
C57 H57B 0.9800 . ?
C57 H57C 0.9800 . ?
C58 C63 1.367(9) . ?
C58 C59 1.433(10) . ?
C59 C60 1.371(10) . ?
C59 H59 0.9500 . ?
C60 C61 1.338(10) . ?
C60 H60 0.9500 . ?
C61 C62 1.384(11) . ?
C61 H61 0.9500 . ?
C62 C63 1.412(11) . ?
C62 H62 0.9500 . ?
C63 H63 0.9500 . ?
C57A C58A 1.481(16) . ?
C57A H57D 0.9800 . ?
C57A H57E 0.9800 . ?
C57A H57F 0.9800 . ?
C58A C63A 1.338(15) . ?
C58A C59A 1.441(16) . ?
C59A C60A 1.389(16) . ?
C59A H59A 0.9500 . ?
C60A C61A 1.352(16) . ?
C60A H60A 0.9500 . ?
C61A C62A 1.352(17) . ?
C61A H61A 0.9500 . ?
C62A C63A 1.365(16) . ?
C62A H62A 0.9500 . ?
C63A H63A 0.9500 . ?
C64 C65 1.437(10) . ?
C64 H64A 0.9800 . ?
C64 H64B 0.9800 . ?
C64 H64C 0.9800 . ?
C65 C70 1.383(10) . ?
C65 C66 1.427(10) . ?
C66 C67 1.372(10) . ?
C66 H66 0.9500 . ?
C67 C68 1.360(10) . ?
C67 H67 0.9500 . ?
C68 C69 1.357(10) . ?
C68 H68 0.9500 . ?
C69 C70 1.353(10) . ?
C69 H69 0.9500 . ?
C70 H70 0.9500 . ?
C64A C65A 1.470(16) . ?
C64A H64D 0.9800 . ?
C64A H64E 0.9800 . ?
C64A H64F 0.9800 . ?
C65A C70A 1.351(15) . ?
C65A C66A 1.453(16) . ?
C66A C67A 1.392(16) . ?
C66A H66A 0.9500 . ?
C67A C68A 1.320(16) . ?
C67A H67A 0.9500 . ?
C68A C69A 1.368(16) . ?
C68A H68A 0.9500 . ?
C69A C70A 1.336(16) . ?
C69A H69A 0.9500 . ?
C70A H70A 0.9500 . ?

loop_
_geom_torsion_atom_site_label_1
_geom_torsion_atom_site_label_2
_geom_torsion_atom_site_label_3
_geom_torsion_atom_site_label_4
_geom_torsion
_geom_torsion_site_symmetry_1
_geom_torsion_site_symmetry_2
_geom_torsion_site_symmetry_3
_geom_torsion_site_symmetry_4
_geom_torsion_publ_flag
C1 N1 N2 C3 0.2(4) . . . . ?
Gd2 N1 N2 C3 -177.8(3) . . . . ?
C1 N1 N2 B1 176.2(3) . . . . ?
Gd2 N1 N2 B1 -1.9(4) . . . . ?
C7 N3 N4 C9 0.9(3) . . . . ?
B1 N3 N4 C9 175.1(2) . . . . ?
C7 N3 N4 Gd2 -165.64(17) . . . . ?
B1 N3 N4 Gd2 8.5(3) . . . . ?
C4 N5 N6 C6 -0.4(4) . . . . ?
B1 N5 N6 C6 -178.8(3) . . . . ?
C4 N5 N6 Gd2 176.5(3) . . . . ?
B1 N5 N6 Gd2 -2.0(4) . . . . ?
C10 N7 N8 C12 -0.5(3) . . . . ?
Gd2 N7 N8 C12 -167.30(17) . . . . ?
C10 N7 N8 B2 179.6(2) . . . . ?
Gd2 N7 N8 B2 12.8(3) . . . . ?
C15 N9 N10 C13 0.0(3) . . . . ?
B2 N9 N10 C13 177.7(2) . . . . ?
C15 N9 N10 Gd2 169.11(19) . . . . ?
B2 N9 N10 Gd2 -13.2(3) . . . . ?
C16 N11 N12 C18 0.0(3) . . . . ?
B2 N11 N12 C18 -179.5(2) . . . . ?
C16 N11 N12 Gd2 174.7(2) . . . . ?
B2 N11 N12 Gd2 -4.8(3) . . . . ?
C40 N13 N14 C38 -0.9(3) . . . . ?
Gd1 N13 N14 C38 176.69(16) . . . . ?
C40 N13 N14 B3 -177.5(2) . . . . ?
Gd1 N13 N14 B3 0.1(3) . . . . ?
C37 N15 N16 C35 0.8(3) . . . . ?
Gd1 N15 N16 C35 168.69(17) . . . . ?
C37 N15 N16 B3 179.7(2) . . . . ?
Gd1 N15 N16 B3 -12.4(3) . . . . ?
C32 N17 N18 C34 0.0(3) . . . . ?
Gd1 N17 N18 C34 -172.93(17) . . . . ?
C32 N17 N18 B3 -177.4(2) . . . . ?
Gd1 N17 N18 B3 9.6(3) . . . . ?
C43 N19 N20 C41 0.7(3) . . . . ?
B4 N19 N20 C41 -175.8(2) . . . . ?
C43 N19 N20 Gd1 172.65(18) . . . . ?
B4 N19 N20 Gd1 -3.9(3) . . . . ?
C47 N21 N22 C49 0.3(3) . . . . ?
B4 N21 N22 C49 -175.1(2) . . . . ?
C47 N21 N22 Gd1 -176.14(16) . . . . ?
B4 N21 N22 Gd1 8.5(3) . . . . ?
C44 N23 N24 C46 0.4(3) . . . . ?
B4 N23 N24 C46 -179.1(2) . . . . ?
C44 N23 N24 Gd1 -173.94(16) . . . . ?
B4 N23 N24 Gd1 6.5(3) . . . . ?
N2 N1 C1 C2 -0.3(4) . . . . ?
Gd2 N1 C1 C2 177.5(3) . . . . ?
N1 C1 C2 C3 0.3(5) . . . . ?
N1 N2 C3 C2 0.0(5) . . . . ?
B1 N2 C3 C2 -175.7(4) . . . . ?
C1 C2 C3 N2 -0.2(5) . . . . ?
N6 N5 C4 C5 -0.4(5) . . . . ?
B1 N5 C4 C5 178.0(4) . . . . ?
N5 C4 C5 C6 1.0(6) . . . . ?
N5 N6 C6 C5 1.0(4) . . . . ?
Gd2 N6 C6 C5 -175.7(3) . . . . ?
C4 C5 C6 N6 -1.2(5) . . . . ?
N4 N3 C7 C8 -0.5(3) . . . . ?
B1 N3 C7 C8 -173.9(3) . . . . ?
N3 C7 C8 C9 -0.1(3) . . . . ?
N3 N4 C9 C8 -1.0(3) . . . . ?
Gd2 N4 C9 C8 164.55(18) . . . . ?
C7 C8 C9 N4 0.7(3) . . . . ?
N8 N7 C10 C11 0.6(3) . . . . ?
Gd2 N7 C10 C11 165.99(19) . . . . ?
N7 C10 C11 C12 -0.5(3) . . . . ?
N7 N8 C12 C11 0.2(3) . . . . ?
B2 N8 C12 C11 -179.9(3) . . . . ?
C10 C11 C12 N8 0.2(3) . . . . ?
N9 N10 C13 C14 -0.2(3) . . . . ?
Gd2 N10 C13 C14 -168.6(2) . . . . ?
N10 C13 C14 C15 0.2(4) . . . . ?
N10 N9 C15 C14 0.1(4) . . . . ?
B2 N9 C15 C14 -177.3(3) . . . . ?
C13 C14 C15 N9 -0.2(4) . . . . ?
N12 N11 C16 C17 -0.2(4) . . . . ?
B2 N11 C16 C17 179.2(3) . . . . ?
N11 C16 C17 C18 0.4(4) . . . . ?
N11 N12 C18 C17 0.3(3) . . . . ?
Gd2 N12 C18 C17 -173.9(2) . . . . ?
C16 C17 C18 N12 -0.4(4) . . . . ?
Gd2 O1 C20 C21 -14.4(4) . . . . ?
Gd2 O1 C20 C19 166.7(2) . . . . ?
O1 C20 C21 C22 0.3(4) . . . . ?
C19 C20 C21 C22 179.1(2) . . . . ?
O1 C20 C21 C24 179.6(2) . . . . ?
C19 C20 C21 C24 -1.5(4) . . . . ?
Gd2 O2 C22 C21 -2.7(4) . . . . ?
Gd2 O2 C22 C23 177.7(2) . . . . ?
C20 C21 C22 O2 7.5(4) . . . . ?
C24 C21 C22 O2 -171.9(2) . . . . ?
C20 C21 C22 C23 -173.0(2) . . . . ?
C24 C21 C22 C23 7.7(4) . . . . ?
C22 C21 C24 C26 77.6(3) . . . . ?
C20 C21 C24 C26 -101.7(3) . . . . ?
C22 C21 C24 C27 -100.2(3) . . . . ?
C20 C21 C24 C27 80.4(3) . . . . ?
Gd1 O3 C26 C24 -5.6(4) . . . . ?
Gd1 O3 C26 C25 175.1(2) . . . . ?
C27 C24 C26 O3 -1.3(4) . . . . ?
C21 C24 C26 O3 -179.1(2) . . . . ?
C27 C24 C26 C25 178.0(3) . . . . ?
C21 C24 C26 C25 0.1(4) . . . . ?
Gd1 O4 C27 C24 -5.5(4) . . . . ?
Gd1 O4 C27 C28 172.99(17) . . . . ?
C26 C24 C27 O4 6.5(4) . . . . ?
C21 C24 C27 O4 -175.7(2) . . . . ?
C26 C24 C27 C28 -172.0(2) . . . . ?
C21 C24 C27 C28 5.8(3) . . . . ?
N18 N17 C32 C33 -0.4(3) . . . . ?
Gd1 N17 C32 C33 172.33(17) . . . . ?
N17 C32 C33 C34 0.6(3) . . . . ?
N17 N18 C34 C33 0.3(3) . . . . ?
B3 N18 C34 C33 177.6(2) . . . . ?
C32 C33 C34 N18 -0.5(3) . . . . ?
N15 N16 C35 C36 -0.2(3) . . . . ?
B3 N16 C35 C36 -179.0(3) . . . . ?
N16 C35 C36 C37 -0.5(3) . . . . ?
N16 N15 C37 C36 -1.1(3) . . . . ?
Gd1 N15 C37 C36 -167.5(2) . . . . ?
C35 C36 C37 N15 1.0(4) . . . . ?
N13 N14 C38 C39 1.0(3) . . . . ?
B3 N14 C38 C39 177.3(2) . . . . ?
N14 C38 C39 C40 -0.7(3) . . . . ?
N14 N13 C40 C39 0.5(3) . . . . ?
Gd1 N13 C40 C39 -176.86(19) . . . . ?
C38 C39 C40 N13 0.1(3) . . . . ?
N19 N20 C41 C42 -0.4(3) . . . . ?
Gd1 N20 C41 C42 -171.62(18) . . . . ?
N20 C41 C42 C43 0.0(3) . . . . ?
N20 N19 C43 C42 -0.8(3) . . . . ?
B4 N19 C43 C42 175.5(3) . . . . ?
C41 C42 C43 N19 0.5(3) . . . . ?
N24 N23 C44 C45 -0.4(3) . . . . ?
B4 N23 C44 C45 179.2(2) . . . . ?
N23 C44 C45 C46 0.2(3) . . . . ?
N23 N24 C46 C45 -0.3(3) . . . . ?
Gd1 N24 C46 C45 173.38(18) . . . . ?
C44 C45 C46 N24 0.1(3) . . . . ?
N22 N21 C47 C48 0.0(3) . . . . ?
B4 N21 C47 C48 175.0(2) . . . . ?
N21 C47 C48 C49 -0.2(3) . . . . ?
N21 N22 C49 C48 -0.5(3) . . . . ?
Gd1 N22 C49 C48 175.71(17) . . . . ?
C47 C48 C49 N22 0.4(3) . . . . ?
C56 C51 C52 C53 0.3(7) . . . . ?
C50 C51 C52 C53 -179.9(6) . . . . ?
C51 C52 C53 C54 -0.9(7) . . . . ?
C52 C53 C54 C55 0.9(7) . . . . ?
C53 C54 C55 C56 -0.3(7) . . . . ?
C54 C55 C56 C51 -0.3(7) . . . . ?
C52 C51 C56 C55 0.2(7) . . . . ?
C50 C51 C56 C55 -179.6(6) . . . . ?
C77 C72 C73 C74 2(3) . . . . ?
C71 C72 C73 C74 179(2) . . . . ?
C72 C73 C74 C75 -10(3) . . . . ?
C73 C74 C75 C76 11(4) . . . . ?
C74 C75 C76 C77 -5(4) . . . . ?
C75 C76 C77 C72 -3(5) . . . . ?
C73 C72 C77 C76 4(4) . . . . ?
C71 C72 C77 C76 -172(2) . . . . ?
C7 N3 B1 N2 -131.7(3) . . . . ?
N4 N3 B1 N2 55.4(3) . . . . ?
C7 N3 B1 N5 107.5(3) . . . . ?
N4 N3 B1 N5 -65.4(3) . . . . ?
C3 N2 B1 N3 113.3(4) . . . . ?
N1 N2 B1 N3 -61.9(4) . . . . ?
C3 N2 B1 N5 -126.7(4) . . . . ?
N1 N2 B1 N5 58.1(4) . . . . ?
C4 N5 B1 N3 -114.3(4) . . . . ?
N6 N5 B1 N3 63.9(4) . . . . ?
C4 N5 B1 N2 125.7(4) . . . . ?
N6 N5 B1 N2 -56.1(4) . . . . ?
C16 N11 B2 N8 122.9(3) . . . . ?
N12 N11 B2 N8 -57.7(3) . . . . ?
C16 N11 B2 N9 -116.1(3) . . . . ?
N12 N11 B2 N9 63.2(3) . . . . ?
C12 N8 B2 N11 -125.2(3) . . . . ?
N7 N8 B2 N11 54.6(3) . . . . ?
C12 N8 B2 N9 115.9(3) . . . . ?
N7 N8 B2 N9 -64.3(3) . . . . ?
C15 N9 B2 N11 122.6(3) . . . . ?
N10 N9 B2 N11 -54.6(3) . . . . ?
C15 N9 B2 N8 -118.3(3) . . . . ?
N10 N9 B2 N8 64.5(3) . . . . ?
C38 N14 B3 N18 125.7(3) . . . . ?
N13 N14 B3 N18 -58.4(3) . . . . ?
C38 N14 B3 N16 -113.9(3) . . . . ?
N13 N14 B3 N16 62.0(3) . . . . ?
C34 N18 B3 N14 -122.6(3) . . . . ?
N17 N18 B3 N14 54.3(3) . . . . ?
C34 N18 B3 N16 118.6(3) . . . . ?
N17 N18 B3 N16 -64.5(3) . . . . ?
C35 N16 B3 N14 123.9(3) . . . . ?
N15 N16 B3 N14 -54.8(3) . . . . ?
C35 N16 B3 N18 -115.8(3) . . . . ?
N15 N16 B3 N18 65.4(3) . . . . ?
C44 N23 B4 N19 -122.4(3) . . . . ?
N24 N23 B4 N19 57.0(3) . . . . ?
C44 N23 B4 N21 117.2(3) . . . . ?
N24 N23 B4 N21 -63.3(3) . . . . ?
C43 N19 B4 N23 125.8(3) . . . . ?
N20 N19 B4 N23 -58.3(3) . . . . ?
C43 N19 B4 N21 -113.9(3) . . . . ?
N20 N19 B4 N21 62.0(3) . . . . ?
C47 N21 B4 N23 -119.7(3) . . . . ?
N22 N21 B4 N23 54.8(3) . . . . ?
C47 N21 B4 N19 119.8(3) . . . . ?
N22 N21 B4 N19 -65.6(3) . . . . ?
C63 C58 C59 C60 2.3(10) . . . . ?
C57 C58 C59 C60 177.5(6) . . . . ?
C58 C59 C60 C61 -0.7(10) . . . . ?
C59 C60 C61 C62 1.0(10) . . . . ?
C60 C61 C62 C63 -2.9(11) . . . . ?
C59 C58 C63 C62 -4.0(10) . . . . ?
C57 C58 C63 C62 -179.0(7) . . . . ?
C61 C62 C63 C58 4.6(11) . . . . ?
C63A C58A C59A C60A 0.1(4) . . . . ?
C57A C58A C59A C60A -179.9(3) . . . . ?
C58A C59A C60A C61A -0.1(6) . . . . ?
C59A C60A C61A C62A 0.2(8) . . . . ?
C60A C61A C62A C63A -0.2(8) . . . . ?
C59A C58A C63A C62A -0.2(6) . . . . ?
C57A C58A C63A C62A 179.9(4) . . . . ?
C61A C62A C63A C58A 0.2(8) . . . . ?
C70 C65 C66 C67 0.9(4) . . . . ?
C64 C65 C66 C67 -179.3(3) . . . . ?
C65 C66 C67 C68 -2.1(6) . . . . ?
C66 C67 C68 C69 3.2(8) . . . . ?
C67 C68 C69 C70 -3.0(9) . . . . ?
C68 C69 C70 C65 1.9(8) . . . . ?
C66 C65 C70 C69 -0.8(6) . . . . ?
C64 C65 C70 C69 179.4(4) . . . . ?
C70A C65A C66A C67A 0.0(4) . . . . ?
C64A C65A C66A C67A -180.0(2) . . . . ?
C65A C66A C67A C68A 0.0(6) . . . . ?
C66A C67A C68A C69A -0.2(8) . . . . ?
C67A C68A C69A C70A 0.3(8) . . . . ?
C68A C69A C70A C65A -0.3(8) . . . . ?
C66A C65A C70A C69A 0.2(6) . . . . ?
C64A C65A C70A C69A -179.9(4) . . . . ?
